data_7208657
loop_
_publ_author_name
'Nowicki, Waldemar'
'Olejniczak, Anna'
'Andrzejewski, Micha\/l'
'Katrusiak, Andrzej'

_publ_section_title
;
 Reverse sequence of transitions in prototypic relaxor
 1,4-diazabicyclo[2.2.2]octane
;
_journal_issue 20
_journal_name_full CrystEngComm
_journal_page_first 6428
_journal_paper_doi 10.1039/c2ce25359c
_journal_volume 14
_journal_year 2012
_chemical_formula_moiety 'C6 H13 N2, Br'
_chemical_formula_sum 'C6 H13 Br N2'
_chemical_formula_weight 193.09
_chemical_name_common
;
dabcoHBr
;
_chemical_name_systematic
;
1,4-diazabicyclo[2.2.2]octane hydrobromide
;
_space_group_IT_number 36
_symmetry_cell_setting orthorhombic
_symmetry_space_group_name_Hall 'C 2c -2'
_symmetry_space_group_name_H-M 'C m c 21'
_atom_sites_solution_hydrogens geom
_atom_sites_solution_primary direct
_atom_sites_solution_secondary difmap
_audit_creation_method SHELXL-97
_cell_angle_alpha 90.00
_cell_angle_beta 90.00
_cell_angle_gamma 90.00
_cell_formula_units_Z 4
_cell_length_a 7.542(4)
_cell_length_b 10.176(5)
_cell_length_c 10.161(5)
_cell_measurement_pressure 400000
_cell_measurement_reflns_used 2424
_cell_measurement_temperature 296(2)
_cell_measurement_theta_max 28.74
_cell_measurement_theta_min 3.36
_cell_volume 779.8(7)
_computing_cell_refinement 'CrysAlis (Oxford Diffraction, 2002)'
_computing_data_collection 'CrysAlis (Oxford Diffraction, 2002)'
_computing_data_reduction 'CrysAlis (Oxford Diffraction, 2002)'
_computing_molecular_graphics
;X-Seed (Barbour, 2001)
and POV-Ray (Persistence of Vision, 2004)
;
_computing_publication_material 'SHELXL-97 (Sheldrick, 1997)'
_computing_structure_refinement 'SHELXL-97 (Sheldrick, 1997)'
_computing_structure_solution 'SHELXS-97 (Sheldrick, 1997)'
_diffrn_ambient_temperature 296(2)
_diffrn_measured_fraction_theta_full 0.557
_diffrn_measured_fraction_theta_max 0.557
_diffrn_measurement_device_type 'Kuma KM4CCD \k geometry'
_diffrn_measurement_method
;HP omega scans - for more details see:
A. Budzianowski, A. Katrusiak in High-Pressure Crystallography
(Eds.: A. Katrusiak, P. F. McMillan),
Dordrecht: Kluwer Acad. Publ., 2004 pp.157-168
;
_diffrn_radiation_monochromator graphite
_diffrn_radiation_source 'fine-focus sealed tube'
_diffrn_radiation_type MoK\a
_diffrn_radiation_wavelength 0.71073
_diffrn_reflns_av_R_equivalents 0.0761
_diffrn_reflns_av_sigmaI/netI 0.0653
_diffrn_reflns_limit_h_max 7
_diffrn_reflns_limit_h_min -7
_diffrn_reflns_limit_k_max 12
_diffrn_reflns_limit_k_min -12
_diffrn_reflns_limit_l_max 11
_diffrn_reflns_limit_l_min -12
_diffrn_reflns_number 2424
_diffrn_reflns_theta_full 28.74
_diffrn_reflns_theta_max 28.74
_diffrn_reflns_theta_min 3.36
_exptl_absorpt_coefficient_mu 5.189
_exptl_absorpt_correction_T_max 0.62
_exptl_absorpt_correction_T_min 0.43
_exptl_absorpt_correction_type integration
_exptl_absorpt_process_details
;
Katrusiak, A. (2003). REDSHABS - Program for correcting
reflections intensities for DAC absorption, gasket shadowing
and sample crystal absorption. Adam Mickiewicz University, Pozna\'n.
Katrusiak, A. (2004). Z. Kristallogr. 219, 461-467
;
_exptl_crystal_colour colourless
_exptl_crystal_density_diffrn 1.645
_exptl_crystal_density_method 'not measured'
_exptl_crystal_description plate
_exptl_crystal_F_000 392
_exptl_crystal_size_max 0.29
_exptl_crystal_size_mid 0.13
_exptl_crystal_size_min 0.10
_refine_diff_density_max 0.469
_refine_diff_density_min -0.519
_refine_diff_density_rms 0.088
_refine_ls_abs_structure_details 'Flack H D (1983), Acta Cryst. A39, 876-881'
_refine_ls_abs_structure_Flack 0.00(4)
_refine_ls_extinction_method none
_refine_ls_goodness_of_fit_ref 1.061
_refine_ls_hydrogen_treatment constr
_refine_ls_matrix_type full
_refine_ls_number_parameters 49
_refine_ls_number_reflns 611
_refine_ls_number_restraints 1
_refine_ls_restrained_S_all 1.060
_refine_ls_R_factor_all 0.0598
_refine_ls_R_factor_gt 0.0449
_refine_ls_shift/su_max 0.000
_refine_ls_shift/su_mean 0.000
_refine_ls_structure_factor_coef Fsqd
_refine_ls_weighting_details 'calc w=1/[\s^2^(Fo^2^)+(0.0320P)^2^+0.0000P] where P=(Fo^2^+2Fc^2^)/3'
_refine_ls_weighting_scheme calc
_refine_ls_wR_factor_gt 0.0637
_refine_ls_wR_factor_ref 0.0720
_reflns_number_gt 515
_reflns_number_total 611
_reflns_threshold_expression >2sigma(I)
_cod_data_source_file c2ce25359c.txt
_cod_data_source_block dabcoHBrII
_cod_original_cell_volume 779.9(7)
_cod_original_sg_symbol_Hall ' C 2c -2'
_cod_database_code 7208657

loop_
_symmetry_equiv_pos_as_xyz
'x, y, z'
'-x, -y, z+1/2'
'x, -y, z+1/2'
'-x, y, z'
'x+1/2, y+1/2, z'
'-x+1/2, -y+1/2, z+1/2'
'x+1/2, -y+1/2, z+1/2'
'-x+1/2, y+1/2, z'

loop_
_atom_site_label
_atom_site_type_symbol
_atom_site_fract_x
_atom_site_fract_y
_atom_site_fract_z
_atom_site_U_iso_or_equiv
_atom_site_adp_type
_atom_site_occupancy
_atom_site_symmetry_multiplicity
_atom_site_calc_flag
_atom_site_refinement_flags
Br1 Br 0.0000 0.05849(7) 0.15176(19) 0.0397(3) Uani 1 2 d S
N1 N 0.5000 0.2671(6) 0.0350(6) 0.0307(19) Uani 1 2 d S
H1N H 0.5000 0.3438 0.0810 0.037 Uiso 1 2 calc SR
C1 C 0.5000 0.1557(7) 0.1286(12) 0.036(3) Uani 1 2 d S
H1B H 0.3956 0.1594 0.1842 0.043 Uiso 0.50 1 calc PR
H1C H 0.6044 0.1594 0.1842 0.043 Uiso 0.50 1 calc PR
C2 C 0.5000 0.0279(9) 0.0474(10) 0.045(3) Uani 1 2 d S
H2B H 0.6040 -0.0235 0.0697 0.054 Uiso 0.50 1 calc PR
H2C H 0.3960 -0.0235 0.0697 0.054 Uiso 0.50 1 calc PR
N2 N 0.5000 0.0545(6) -0.0915(7) 0.040(2) Uani 1 2 d S
C3 C 0.3376(8) 0.2610(6) -0.0479(6) 0.0358(17) Uani 1 1 d .
H3A H 0.3345 0.3352 -0.1078 0.043 Uiso 1 1 calc R
H3B H 0.2328 0.2643 0.0073 0.043 Uiso 1 1 calc R
C4 C 0.3410(11) 0.1335(6) -0.1251(7) 0.048(2) Uani 1 1 d .
H4A H 0.2350 0.0831 -0.1055 0.057 Uiso 1 1 calc R
H4B H 0.3413 0.1528 -0.2185 0.057 Uiso 1 1 calc R

loop_
_atom_site_aniso_label
_atom_site_aniso_U_11
_atom_site_aniso_U_22
_atom_site_aniso_U_33
_atom_site_aniso_U_23
_atom_site_aniso_U_13
_atom_site_aniso_U_12
Br1 0.0379(6) 0.0368(5) 0.0443(5) -0.0072(8) 0.000 0.000
N1 0.036(7) 0.024(4) 0.032(5) -0.014(3) 0.000 0.000
C1 0.056(7) 0.035(5) 0.016(7) 0.011(5) 0.000 0.000
C2 0.052(9) 0.038(7) 0.044(7) 0.008(5) 0.000 0.000
N2 0.051(7) 0.022(5) 0.046(5) -0.014(4) 0.000 0.000
C3 0.030(6) 0.033(5) 0.045(5) 0.000(3) -0.002(3) 0.005(3)
C4 0.058(7) 0.039(5) 0.045(5) -0.003(4) -0.008(3) -0.004(3)

loop_
_atom_type_symbol
_atom_type_description
_atom_type_scat_dispersion_real
_atom_type_scat_dispersion_imag
_atom_type_scat_source
C C 0.0033 0.0016 'International Tables Vol C Tables 4.2.6.8 and 6.1.1.4'
H H 0.0000 0.0000 'International Tables Vol C Tables 4.2.6.8 and 6.1.1.4'
N N 0.0061 0.0033 'International Tables Vol C Tables 4.2.6.8 and 6.1.1.4'
I I -0.4742 1.8119 'International Tables Vol C Tables 4.2.6.8 and 6.1.1.4'

loop_
_geom_angle_atom_site_label_1
_geom_angle_atom_site_label_2
_geom_angle_atom_site_label_3
_geom_angle
_geom_angle_site_symmetry_1
_geom_angle_site_symmetry_3
C1 N1 C3 109.4(4) . .
C1 N1 C3 109.4(4) . 4_655
C3 N1 C3 110.8(6) . 4_655
C1 N1 H1N 109.1 . .
C3 N1 H1N 109.1 . .
C3 N1 H1N 109.1 4_655 .
N1 C1 C2 107.6(8) . .
N1 C1 H1B 110.2 . .
C2 C1 H1B 110.2 . .
N1 C1 H1C 110.2 . .
C2 C1 H1C 110.2 . .
H1B C1 H1C 108.5 . .
N2 C2 C1 111.6(7) . .
N2 C2 H2B 109.3 . .
C1 C2 H2B 109.3 . .
N2 C2 H2C 109.3 . .
C1 C2 H2C 109.3 . .
H2B C2 H2C 108.0 . .
C2 N2 C4 109.1(5) . 4_655
C2 N2 C4 109.1(5) . .
C4 N2 C4 107.9(8) 4_655 .
N1 C3 C4 108.4(5) . .
N1 C3 H3A 110.0 . .
C4 C3 H3A 110.0 . .
N1 C3 H3B 110.0 . .
C4 C3 H3B 110.0 . .
H3A C3 H3B 108.4 . .
N2 C4 C3 111.0(6) . .
N2 C4 H4A 109.4 . .
C3 C4 H4A 109.4 . .
N2 C4 H4B 109.4 . .
C3 C4 H4B 109.4 . .
H4A C4 H4B 108.0 . .

loop_
_geom_bond_atom_site_label_1
_geom_bond_atom_site_label_2
_geom_bond_distance
_geom_bond_site_symmetry_2
N1 C1 1.480(11) .
N1 C3 1.488(6) .
N1 C3 1.488(6) 4_655
N1 H1N 0.9100 .
C1 C2 1.540(12) .
C1 H1B 0.9700 .
C1 H1C 0.9700 .
C2 N2 1.437(12) .
C2 H2B 0.9700 .
C2 H2C 0.9700 .
N2 C4 1.484(8) 4_655
N2 C4 1.484(8) .
C3 C4 1.516(9) .
C3 H3A 0.9700 .
C3 H3B 0.9700 .
C4 H4A 0.9700 .
C4 H4B 0.9700 .
